data_1514411
loop_
_publ_author_name
'Dau, Phuong V.'
'Kim, Min'
'Cohen, Seth M.'

_publ_section_title
;
 Site-selective cyclometalation of a metal--organic framework
;
_journal_issue 2
_journal_name_full 'Chemical Science'
_journal_page_first 601
_journal_paper_doi 10.1039/c2sc21289g
_journal_volume 4
_journal_year 2013
_chemical_formula_moiety 'C24 H8 Ir0.29 N6 O8 Zn2'
_chemical_formula_sum 'C24 H8 Ir0.29 N6 O8 Zn2'
_chemical_formula_weight 694.07
_chemical_name_common DMOF-1-dcppy(Ir)
_chemical_name_systematic
;
?
;
_space_group_IT_number 123
_symmetry_cell_setting tetragonal
_symmetry_space_group_name_Hall '-P 4 2'
_symmetry_space_group_name_H-M 'P 4/m m m'
_atom_sites_solution_hydrogens geom
_atom_sites_solution_primary direct
_atom_sites_solution_secondary difmap
_audit_creation_method SHELXL-97
_cell_angle_alpha 90.00
_cell_angle_beta 90.00
_cell_angle_gamma 90.00
_cell_formula_units_Z 1
_cell_length_a 15.093(6)
_cell_length_b 15.093(6)
_cell_length_c 9.620(4)
_cell_measurement_reflns_used 2072
_cell_measurement_temperature 250(2)
_cell_measurement_theta_max 23.21
_cell_measurement_theta_min 2.51
_cell_volume 2191.4(15)
_computing_cell_refinement 'Bruker SAINT'
_computing_data_collection 'Bruker APEX2'
_computing_data_reduction 'Bruker SAINT'
_computing_molecular_graphics 'Bruker SHELXTL'
_computing_publication_material 'Bruker SHELXTL'
_computing_structure_refinement 'SHELXL-97 (Sheldrick, 2008)'
_computing_structure_solution 'SHELXS-97 (Sheldrick, 2008)'
_diffrn_ambient_temperature 250(2)
_diffrn_measured_fraction_theta_full 0.991
_diffrn_measured_fraction_theta_max 0.991
_diffrn_measurement_device_type 'Bruker APEX-II CCD'
_diffrn_measurement_method '\f and \w scans'
_diffrn_radiation_monochromator graphite
_diffrn_radiation_source 'fine-focus sealed tube'
_diffrn_radiation_type MoK\a
_diffrn_radiation_wavelength 0.71073
_diffrn_reflns_av_R_equivalents 0.0585
_diffrn_reflns_av_sigmaI/netI 0.0431
_diffrn_reflns_limit_h_max 11
_diffrn_reflns_limit_h_min -18
_diffrn_reflns_limit_k_max 17
_diffrn_reflns_limit_k_min -18
_diffrn_reflns_limit_l_max 9
_diffrn_reflns_limit_l_min -11
_diffrn_reflns_number 7597
_diffrn_reflns_theta_full 25.40
_diffrn_reflns_theta_max 25.40
_diffrn_reflns_theta_min 1.91
_exptl_absorpt_coefficient_mu 0.997
_exptl_absorpt_correction_T_max 0.9069
_exptl_absorpt_correction_T_min 0.8255
_exptl_absorpt_correction_type multi-scan
_exptl_absorpt_process_details SADABS
_exptl_crystal_colour 'dark red'
_exptl_crystal_density_diffrn 0.526
_exptl_crystal_density_meas ?
_exptl_crystal_density_method 'not measured'
_exptl_crystal_description 'retangular block'
_exptl_crystal_F_000 341.1
_exptl_crystal_size_max 0.20
_exptl_crystal_size_mid 0.10
_exptl_crystal_size_min 0.10
_platon_squeeze_details
;
;
_refine_diff_density_max 1.872
_refine_diff_density_min -1.641
_refine_diff_density_rms 0.198
_refine_ls_extinction_coef 'not measured'
_refine_ls_extinction_method none
_refine_ls_goodness_of_fit_ref 1.250
_refine_ls_hydrogen_treatment constr
_refine_ls_matrix_type full
_refine_ls_number_parameters 29
_refine_ls_number_reflns 1221
_refine_ls_number_restraints 0
_refine_ls_restrained_S_all 1.250
_refine_ls_R_factor_all 0.1677
_refine_ls_R_factor_gt 0.1567
_refine_ls_shift/su_max 0.000
_refine_ls_shift/su_mean 0.000
_refine_ls_structure_factor_coef Fsqd
_refine_ls_weighting_details 'calc w=1/[\s^2^(Fo^2^)+(0.2000P)^2^+0.0000P] where P=(Fo^2^+2Fc^2^)/3'
_refine_ls_weighting_scheme calc
_refine_ls_wR_factor_gt 0.3555
_refine_ls_wR_factor_ref 0.3458
_reflns_number_gt 981
_reflns_number_total 1221
_reflns_threshold_expression >2sigma(I)
_cod_data_source_file c2sc21289g.txt
_cod_data_source_block DMOF-1-dcppy-x(Ir)
_cod_depositor_comments
;
The following automatic conversions were performed:

'_symmetry_cell_setting' value 'Tetragonal' changed to 'tetragonal'
according to
/usr/data/users/saulius/automatic-downloads/retrospective/RSC/lib/dictionaries/cif_core.dic
dictionary named 'cif_core.dic' version 2.4.2 from 2011-04-26.

Automatic conversion script
Id: cif_fix_values 2281 2013-09-26 08:29:07Z andrius 

The following automatic conversions were performed:

'_exptl_crystal_density_meas' value 'not measured' was changed to '?'
- the value is perceived as not measured.

Automatic conversion script
Id: cif_fix_values 3008 2015-01-20 13:52:24Z robertas 
;
_cod_original_cell_volume 2191.5(15)
_cod_original_sg_symbol_H-M 'P4/ m m m'
_cod_database_code 1514411
_exptl_crystal_f_000' 339.86

loop_
_symmetry_equiv_pos_as_xyz
'x, y, z'
'-y, x, z'
'y, -x, z'
'x, -y, -z'
'-x, y, -z'
'-x, -y, z'
'y, x, -z'
'-y, -x, -z'
'-x, -y, -z'
'y, -x, -z'
'-y, x, -z'
'-x, y, z'
'x, -y, z'
'x, y, -z'
'-y, -x, z'
'y, x, z'

loop_
_atom_site_label
_atom_site_type_symbol
_atom_site_fract_x
_atom_site_fract_y
_atom_site_fract_z
_atom_site_U_iso_or_equiv
_atom_site_adp_type
_atom_site_occupancy
_atom_site_symmetry_multiplicity
_atom_site_calc_flag
_atom_site_refinement_flags
N1 N 0.5000 0.5000 0.1322(16) 0.036(3) Uiso 1 8 d S
O1 O 0.5000 0.3666(6) 0.3861(10) 0.069(2) Uiso 1 2 d S
C1 C 0.5000 0.3304(11) 0.5000 0.057(4) Uiso 1 4 d S
C2 C 0.5000 0.2328(14) 0.5000 0.076(5) Uiso 1 4 d S
C4 C 0.5000 0.0489(15) 0.5000 0.083(6) Uiso 1 4 d S
C3 C 0.5000 0.1795(13) 0.379(2) 0.099(5) Uiso 1 2 d S
H3 H 0.5000 0.2080 0.2919 0.119 Uiso 1 2 calc SR
N2 N 0.5000 0.0958(14) 0.381(2) 0.062(5) Uiso 0.50 2 d SP
Ir1 Ir 0.5000 0.0000 0.232(2) 0.125(6) Uiso 0.07 4 d SP
C5 C 0.5000 0.409(2) 0.084(4) 0.040(8) Uiso 0.25 2 d SP
C6 C 0.436(2) 0.436(2) 0.076(5) 0.055(10) Uiso 0.25 2 d SP
Zn1 Zn 0.5000 0.5000 0.34806(19) 0.0368(10) Uani 1 8 d S

loop_
_atom_site_aniso_label
_atom_site_aniso_U_11
_atom_site_aniso_U_22
_atom_site_aniso_U_33
_atom_site_aniso_U_23
_atom_site_aniso_U_13
_atom_site_aniso_U_12
Zn1 0.0428(11) 0.0428(11) 0.0249(13) 0.000 0.000 0.000

loop_
_atom_type_symbol
_atom_type_description
_atom_type_scat_dispersion_real
_atom_type_scat_dispersion_imag
_atom_type_scat_source
C C 0.0033 0.0016 'International Tables Vol C Tables 4.2.6.8 and 6.1.1.4'
H H 0.0000 0.0000 'International Tables Vol C Tables 4.2.6.8 and 6.1.1.4'
N N 0.0061 0.0033 'International Tables Vol C Tables 4.2.6.8 and 6.1.1.4'
O O 0.0106 0.0060 'International Tables Vol C Tables 4.2.6.8 and 6.1.1.4'
Zn Zn 0.2839 1.4301 'International Tables Vol C Tables 4.2.6.8 and 6.1.1.4'
Ir Ir -1.4442 7.9887 'International Tables Vol C Tables 4.2.6.8 and 6.1.1.4'

loop_
_geom_angle_atom_site_label_1
_geom_angle_atom_site_label_2
_geom_angle_atom_site_label_3
_geom_angle
_geom_angle_site_symmetry_1
_geom_angle_site_symmetry_3
C5 N1 C5 143(3) 2_655 3_565
C5 N1 C5 84.2(10) 2_655 .
C5 N1 C5 84.2(10) 3_565 .
C5 N1 C5 84.2(10) 2_655 13_565
C5 N1 C5 84.2(10) 3_565 13_565
C5 N1 C5 143(3) . 13_565
C5 N1 C6 120.4(17) 2_655 .
C5 N1 C6 42.2(4) 3_565 .
C5 N1 C6 42.2(4) . .
C5 N1 C6 120.4(17) 13_565 .
C5 N1 C6 42.2(4) 2_655 6_665
C5 N1 C6 120.4(17) 3_565 6_665
C5 N1 C6 120.4(17) . 6_665
C5 N1 C6 42.2(4) 13_565 6_665
C6 N1 C6 137(4) . 6_665
C5 N1 C6 42.2(4) 2_655 2_655
C5 N1 C6 120.4(17) 3_565 2_655
C5 N1 C6 42.2(4) . 2_655
C5 N1 C6 120.4(17) 13_565 2_655
C6 N1 C6 82.2(14) . 2_655
C6 N1 C6 82.2(14) 6_665 2_655
C5 N1 C6 120.4(17) 2_655 3_565
C5 N1 C6 42.2(4) 3_565 3_565
C5 N1 C6 120.4(17) . 3_565
C5 N1 C6 42.2(4) 13_565 3_565
C6 N1 C6 82.2(14) . 3_565
C6 N1 C6 82.2(14) 6_665 3_565
C6 N1 C6 137(4) 2_655 3_565
C5 N1 Zn1 108.5(16) 2_655 .
C5 N1 Zn1 108.5(16) 3_565 .
C5 N1 Zn1 108.5(16) . .
C5 N1 Zn1 108.5(16) 13_565 .
C6 N1 Zn1 112(2) . .
C6 N1 Zn1 112(2) 6_665 .
C6 N1 Zn1 112(2) 2_655 .
C6 N1 Zn1 112(2) 3_565 .
C1 O1 Zn1 126.8(10) . .
O1 C1 O1 126.9(17) . 5_656
O1 C1 C2 116.5(8) . .
O1 C1 C2 116.5(8) 5_656 .
C3 C2 C3 111(2) . 5_656
C3 C2 C1 124.6(11) . .
C3 C2 C1 124.6(11) 5_656 .
N2 C4 N2 116(3) 5_656 .
N2 C4 C4 121.8(13) 5_656 9_656
N2 C4 C4 121.8(13) . 9_656
N2 C3 C2 124(2) . .
N2 C3 H3 118.2 . .
C2 C3 H3 118.2 . .
C3 N2 C4 123(2) . .
C3 N2 Ir1 134.1(19) . .
C4 N2 Ir1 103.0(14) . .
N2 Ir1 N2 90.4(15) 13 .
C6 C5 C6 134(6) 2_655 .
C6 C5 N1 70(3) 2_655 .
C6 C5 N1 70(3) . .
C6 C5 C5 85(3) 2_655 5_655
C6 C5 C5 85(3) . 5_655
N1 C5 C5 108.5(16) . 5_655
C6 C5 C6 51(4) 2_655 11_655
C6 C5 C6 109(4) . 11_655
N1 C5 C6 93(2) . 11_655
C5 C5 C6 34.4(12) 5_655 11_655
C6 C5 C6 109(4) 2_655 14
C6 C5 C6 51(4) . 14
N1 C5 C6 93(2) . 14
C5 C5 C6 34.4(12) 5_655 14
C6 C5 C6 63(3) 11_655 14
C6 C5 C5 23(3) 2_655 2_655
C6 C5 C5 112(3) . 2_655
N1 C5 C5 47.9(5) . 2_655
C5 C5 C5 89.999(4) 5_655 2_655
C6 C5 C5 58.5(12) 11_655 2_655
C6 C5 C5 102.3(16) 14 2_655
C6 C5 C5 112(3) 2_655 3_565
C6 C5 C5 23(3) . 3_565
N1 C5 C5 47.9(5) . 3_565
C5 C5 C5 90.001(1) 5_655 3_565
C6 C5 C5 102.3(16) 11_655 3_565
C6 C5 C5 58.5(12) 14 3_565
C5 C5 C5 89.999(1) 2_655 3_565
C5 C6 C5 135(6) 3_565 .
C5 C6 C6 95(3) 3_565 14
C5 C6 C6 95(3) . 14
C5 C6 N1 68(3) 3_565 .
C5 C6 N1 68(3) . .
C6 C6 N1 111.6(19) 14 .
C5 C6 C5 60(3) 3_565 10_565
C5 C6 C5 118(4) . 10_565
C6 C6 C5 34.4(12) 14 10_565
N1 C6 C5 96(2) . 10_565
C5 C6 C5 118(4) 3_565 5_655
C5 C6 C5 60(3) . 5_655
C6 C6 C5 34.4(12) 14 5_655
N1 C6 C5 96(2) . 5_655
C5 C6 C5 63(2) 10_565 5_655
C5 C6 C6 113(3) 3_565 2_655
C5 C6 C6 23(3) . 2_655
C6 C6 C6 90.000(12) 14 2_655
N1 C6 C6 48.9(7) . 2_655
C5 C6 C6 102.6(16) 10_565 2_655
C5 C6 C6 58.6(13) 5_655 2_655
C5 C6 C6 23(3) 3_565 3_565
C5 C6 C6 113(3) . 3_565
C6 C6 C6 90.002(3) 14 3_565
N1 C6 C6 48.9(7) . 3_565
C5 C6 C6 58.6(13) 10_565 3_565
C5 C6 C6 102.6(16) 5_655 3_565
C6 C6 C6 90.001(6) 2_655 3_565
O1 Zn1 O1 88.16(10) 13_565 2_655
O1 Zn1 O1 159.4(6) 13_565 .
O1 Zn1 O1 88.16(10) 2_655 .
O1 Zn1 O1 88.17(10) 13_565 3_565
O1 Zn1 O1 159.4(6) 2_655 3_565
O1 Zn1 O1 88.16(10) . 3_565
O1 Zn1 N1 100.3(3) 13_565 .
O1 Zn1 N1 100.3(3) 2_655 .
O1 Zn1 N1 100.3(3) . .
O1 Zn1 N1 100.3(3) 3_565 .
O1 Zn1 Zn1 79.7(3) 13_565 9_666
O1 Zn1 Zn1 79.7(3) 2_655 9_666
O1 Zn1 Zn1 79.7(3) . 9_666
O1 Zn1 Zn1 79.7(3) 3_565 9_666
N1 Zn1 Zn1 179.999(1) . 9_666

loop_
_geom_bond_atom_site_label_1
_geom_bond_atom_site_label_2
_geom_bond_distance
_geom_bond_site_symmetry_2
N1 C5 1.45(4) 2_655
N1 C5 1.45(4) 3_565
N1 C5 1.45(4) .
N1 C5 1.45(4) 13_565
N1 C6 1.48(4) .
N1 C6 1.48(4) 6_665
N1 C6 1.48(4) 2_655
N1 C6 1.48(4) 3_565
N1 Zn1 2.077(16) .
O1 C1 1.224(12) .
O1 Zn1 2.046(9) .
C1 O1 1.224(12) 5_656
C1 C2 1.47(3) .
C2 C3 1.42(2) .
C2 C3 1.42(2) 5_656
C4 N2 1.34(2) 5_656
C4 N2 1.34(2) .
C4 C4 1.48(4) 9_656
C3 N2 1.26(3) .
C3 H3 0.9400 .
N2 Ir1 2.04(3) .
Ir1 N2 2.04(3) 13
C5 C6 1.06(2) 2_655
C5 C6 1.06(2) .
C5 C5 1.62(7) 5_655
C5 C6 1.86(5) 11_655
C5 C6 1.86(5) 14
C5 C5 1.95(5) 2_655
C5 C5 1.95(5) 3_565
C6 C5 1.06(2) 3_565
C6 C6 1.46(10) 14
C6 C5 1.86(5) 10_565
C6 C5 1.86(5) 5_655
C6 C6 1.94(6) 2_655
C6 C6 1.94(6) 3_565
Zn1 O1 2.046(9) 13_565
Zn1 O1 2.046(9) 2_655
Zn1 O1 2.046(9) 3_565
Zn1 Zn1 2.923(4) 9_666

loop_
_platon_squeeze_void_nr
_platon_squeeze_void_average_x
_platon_squeeze_void_average_y
_platon_squeeze_void_average_z
_platon_squeeze_void_volume
_platon_squeeze_void_count_electrons
_platon_squeeze_void_content
1 -0.001 -0.001 -0.026 1497 217 ' '
